data_2013779
loop_
_publ_author_name
'Nygren, Cara L.'
'Bragg, M. E. T.'
'Turner, John F. C.'

_publ_section_title
;<i>trans</i>-Dichloro-<i>cis</i>-bis(3,6-dimethylcarbazolyl)-<i>cis</i>-bis(tetrahydrofuran)zirconium(IV)
 benzene sesquisolvate
;
_journal_issue 1
_journal_name_full 'Acta Crystallographica Section C'
_journal_page_first m4
_journal_page_last m6
_journal_paper_doi 10.1107/S0108270103026258
_journal_volume 60
_journal_year 2004
_chemical_formula_iupac '[Zr Cl2 (C14 H12 N)2 (C4 H8 O)2], 1.5C6 H6'
_chemical_formula_moiety 'C36 H40 Cl2 N2 O2 Zr, 1.5C6 H6'
_chemical_formula_sum 'C45 H49 Cl2 N2 O2 Zr'
_chemical_formula_weight 811.98
_chemical_name_systematic
;
trans-dichloro-cis-Bis(3,6-dimethylcarbazolyl)-cis-
bis(tetrahydrofuran)zirconium(IV) benzene sesquisolvate
;
_space_group_IT_number 14
_symmetry_cell_setting monoclinic
_symmetry_space_group_name_Hall '-P 2ybc'
_symmetry_space_group_name_H-M 'P 1 21/c 1'
_atom_sites_solution_hydrogens geom
_atom_sites_solution_primary direct
_atom_sites_solution_secondary difmap
_audit_creation_method SHELXL-97
_cell_angle_alpha 90.00
_cell_angle_beta 100.200(5)
_cell_angle_gamma 90.00
_cell_formula_units_Z 4
_cell_length_a 10.200(3)
_cell_length_b 17.594(5)
_cell_length_c 22.760(7)
_cell_measurement_reflns_used 21512
_cell_measurement_temperature 173(2)
_cell_measurement_theta_max 26.518
_cell_measurement_theta_min 2.336
_cell_volume 4020(2)
_computing_cell_refinement 'SAINT (Bruker 1997)'
_computing_data_collection 'SMART (Bruker 1997)'
_computing_data_reduction SAINT
_computing_molecular_graphics 'SHELXTL (Sheldrick, 1997)'
_computing_publication_material SHELXTL
_computing_structure_refinement 'SHELXL97 (Sheldrick, 1997)'
_computing_structure_solution 'SHELXS97 (Sheldrick, 1997)'
_diffrn_ambient_temperature 173(2)
_diffrn_detector_area_resol_mean 'not measured'
_diffrn_measured_fraction_theta_full 0.997
_diffrn_measured_fraction_theta_max 0.997
_diffrn_measurement_device_type 'Bruker SMART CCD'
_diffrn_measurement_method '\f and \w scans'
_diffrn_radiation_monochromator graphite
_diffrn_radiation_source 'fine-focus sealed tube'
_diffrn_radiation_type MoK\a
_diffrn_radiation_wavelength 0.71073
_diffrn_reflns_av_R_equivalents 0.0406
_diffrn_reflns_av_sigmaI/netI 0.0324
_diffrn_reflns_limit_h_max 12
_diffrn_reflns_limit_h_min -12
_diffrn_reflns_limit_k_max 22
_diffrn_reflns_limit_k_min -22
_diffrn_reflns_limit_l_max 28
_diffrn_reflns_limit_l_min -28
_diffrn_reflns_number 39916
_diffrn_reflns_theta_full 26.54
_diffrn_reflns_theta_max 26.54
_diffrn_reflns_theta_min 1.47
_diffrn_standards_number 0
_exptl_absorpt_coefficient_mu 0.446
_exptl_absorpt_correction_T_max 0.927
_exptl_absorpt_correction_T_min 0.891
_exptl_absorpt_correction_type multi-scan
_exptl_absorpt_process_details '(SADABS; Sheldrick, 1996)'
_exptl_crystal_colour yellow
_exptl_crystal_density_diffrn 1.342
_exptl_crystal_density_meas ?
_exptl_crystal_density_method 'not measured'
_exptl_crystal_description fragment
_exptl_crystal_F_000 1692
_exptl_crystal_size_max 0.30
_exptl_crystal_size_mid 0.18
_exptl_crystal_size_min 0.17
_refine_diff_density_max 0.438
_refine_diff_density_min -0.312
_refine_ls_extinction_method none
_refine_ls_goodness_of_fit_ref 1.075
_refine_ls_hydrogen_treatment constr
_refine_ls_matrix_type full
_refine_ls_number_parameters 473
_refine_ls_number_reflns 8342
_refine_ls_number_restraints 0
_refine_ls_restrained_S_all 1.075
_refine_ls_R_factor_all 0.0484
_refine_ls_R_factor_gt 0.0316
_refine_ls_shift/su_max 0.041
_refine_ls_shift/su_mean 0.000
_refine_ls_structure_factor_coef Fsqd
_refine_ls_weighting_details 'calc w=1/[\s^2^(Fo^2^)+(0.0347P)^2^+2.6992P] where P=(Fo^2^+2Fc^2^)/3'
_refine_ls_weighting_scheme calc
_refine_ls_wR_factor_gt 0.0753
_refine_ls_wR_factor_ref 0.0850
_reflns_number_gt 6645
_reflns_number_total 8342
_reflns_threshold_expression I>2\s(I)
_cod_data_source_file fr1455.cif
_cod_data_source_block I
_cod_depositor_comments
;
The following automatic conversions were performed:
'_symmetry_cell_setting' value 'Monoclinic' changed to 'monoclinic'
according to '/home/saulius/struct/CIF-dictionaries/cif_core.dic'
dictionary named 'cif_core.dic' version 2.4.1 from 2010-06-29.

Automatic conversion script
Id: cif_fix_enum 1527 2010-12-29 10:47:43Z saulius 

The following automatic conversions were performed:

'_symmetry_cell_setting' value 'Monoclinic' changed to 'monoclinic'
according to /home/saulius/struct/CIF-dictionaries/cif_core.dic
dictionary named 'cif_core.dic' version 2.4.1 from 2010-06-29.

Automatic conversion script
Id: cif_fix_values 1715 2011-07-08 13:25:40Z adriana 

The following automatic conversions were performed:

'_exptl_crystal_density_meas' value 'not measured' was changed to '?'
- the value is perceived as not measured.

Automatic conversion script
Id: cif_fix_values 3008 2015-01-20 13:52:24Z robertas 
;
_cod_original_sg_symbol_H-M 'P 21/c'
_cod_database_code 2013779
_cod_database_fobs_code 2013779

loop_
_symmetry_equiv_pos_as_xyz
'x, y, z'
'-x, y+1/2, -z+1/2'
'-x, -y, -z'
'x, -y-1/2, z-1/2'

loop_
_atom_site_label
_atom_site_fract_x
_atom_site_fract_y
_atom_site_fract_z
_atom_site_U_iso_or_equiv
_atom_site_adp_type
_atom_site_calc_flag
_atom_site_refinement_flags
_atom_site_occupancy
_atom_site_disorder_assembly
_atom_site_disorder_group
_atom_site_type_symbol
C1 0.4659(2) 0.89192(12) 0.17262(10) 0.0214(4) Uani d . 1 . . C
C2 0.3716(2) 0.91914(12) 0.12549(10) 0.0251(5) Uani d . 1 . . C
H2 0.2882 0.9381 0.1321 0.030 Uiso calc R 1 . . H
C3 0.4029(2) 0.91778(13) 0.06851(10) 0.0276(5) Uani d . 1 . . C
H3 0.3394 0.9366 0.0362 0.033 Uiso calc R 1 . . H
C4 0.5245(2) 0.88976(13) 0.05682(10) 0.0287(5) Uani d . 1 . . C
C5 0.6154(2) 0.86063(13) 0.10413(10) 0.0271(5) Uani d . 1 . . C
H5 0.6973 0.8400 0.0971 0.033 Uiso calc R 1 . . H
C6 0.5870(2) 0.86146(12) 0.16182(10) 0.0233(5) Uani d . 1 . . C
C7 0.6631(2) 0.83996(12) 0.21919(10) 0.0226(5) Uani d . 1 . . C
C8 0.7902(2) 0.80943(13) 0.23657(11) 0.0262(5) Uani d . 1 . . C
H8 0.8423 0.7965 0.2073 0.031 Uiso calc R 1 . . H
C9 0.8402(2) 0.79805(13) 0.29644(11) 0.0277(5) Uani d . 1 . . C
C10 0.7606(2) 0.81740(14) 0.33812(11) 0.0294(5) Uani d . 1 . . C
H10 0.7950 0.8097 0.3793 0.035 Uiso calc R 1 . . H
C11 0.6339(2) 0.84737(13) 0.32218(10) 0.0280(5) Uani d . 1 . . C
H11 0.5817 0.8593 0.3516 0.034 Uiso calc R 1 . . H
C12 0.5846(2) 0.85954(12) 0.26179(10) 0.0226(4) Uani d . 1 . . C
C13 0.5543(3) 0.89104(15) -0.00555(11) 0.0361(6) Uani d . 1 . . C
H13A 0.6485 0.9035 -0.0041 0.043 Uiso calc R 1 . . H
H13B 0.4986 0.9295 -0.0292 0.043 Uiso calc R 1 . . H
H13C 0.5353 0.8410 -0.0240 0.043 Uiso calc R 1 . . H
C14 0.9791(2) 0.76743(14) 0.31718(12) 0.0328(6) Uani d . 1 . . C
H14A 1.0052 0.7360 0.2856 0.039 Uiso calc R 1 . . H
H14B 0.9806 0.7365 0.3531 0.039 Uiso calc R 1 . . H
H14C 1.0416 0.8099 0.3263 0.039 Uiso calc R 1 . . H
C15 0.3208(2) 0.84825(12) 0.40328(9) 0.0205(4) Uani d . 1 . . C
C16 0.3361(2) 0.90844(13) 0.44364(10) 0.0243(5) Uani d . 1 . . C
H16 0.3453 0.9591 0.4305 0.029 Uiso calc R 1 . . H
C17 0.3378(2) 0.89278(13) 0.50352(10) 0.0279(5) Uani d . 1 . . C
H17 0.3496 0.9336 0.5313 0.033 Uiso calc R 1 . . H
C18 0.3226(2) 0.81894(14) 0.52464(10) 0.0282(5) Uani d . 1 . . C
C19 0.3059(2) 0.75964(13) 0.48401(10) 0.0255(5) Uani d . 1 . . C
H19 0.2946 0.7092 0.4973 0.031 Uiso calc R 1 . . H
C20 0.3054(2) 0.77369(12) 0.42376(10) 0.0216(4) Uani d . 1 . . C
C21 0.2932(2) 0.72475(12) 0.37210(9) 0.0212(4) Uani d . 1 . . C
C22 0.2707(2) 0.64663(12) 0.36406(10) 0.0251(5) Uani d . 1 . . C
H22 0.2631 0.6154 0.3973 0.030 Uiso calc R 1 . . H
C23 0.2593(2) 0.61472(12) 0.30770(11) 0.0259(5) Uani d . 1 . . C
C24 0.2747(2) 0.66227(12) 0.26004(10) 0.0250(5) Uani d . 1 . . C
H24 0.2694 0.6404 0.2215 0.030 Uiso calc R 1 . . H
C25 0.2973(2) 0.73980(12) 0.26656(10) 0.0227(5) Uani d . 1 . . C
H25 0.3080 0.7704 0.2334 0.027 Uiso calc R 1 . . H
C26 0.3040(2) 0.77174(12) 0.32332(9) 0.0201(4) Uani d . 1 . . C
C27 0.3247(3) 0.80463(16) 0.59030(11) 0.0422(7) Uani d . 1 . . C
H27A 0.2368 0.8159 0.5999 0.051 Uiso calc R 1 . . H
H27B 0.3916 0.8374 0.6140 0.051 Uiso calc R 1 . . H
H27C 0.3469 0.7513 0.5995 0.051 Uiso calc R 1 . . H
C28 0.2318(3) 0.53096(13) 0.29798(12) 0.0369(6) Uani d . 1 . . C
H28A 0.2784 0.5023 0.3324 0.044 Uiso calc R 1 . . H
H28B 0.2634 0.5144 0.2618 0.044 Uiso calc R 1 . . H
H28C 0.1358 0.5217 0.2934 0.044 Uiso calc R 1 . . H
C29 0.1924(2) 1.08382(15) 0.18600(12) 0.0339(6) Uani d . 1 . . C
H29A 0.1592 1.1250 0.2091 0.041 Uiso calc R 1 . . H
H29B 0.1191 1.0473 0.1730 0.041 Uiso calc R 1 . . H
C30 0.2444(3) 1.11541(15) 0.13323(12) 0.0367(6) Uani d . 1 . . C
H30A 0.1967 1.1626 0.1185 0.044 Uiso calc R 1 . . H
H30B 0.2348 1.0780 0.1003 0.044 Uiso calc R 1 . . H
C31 0.3895(3) 1.1313(2) 0.15750(16) 0.0671(11) Uani d . 1 . . C
H31A 0.4455 1.1144 0.1286 0.081 Uiso calc R 1 . . H
H31B 0.4035 1.1865 0.1645 0.081 Uiso calc R 1 . . H
C32 0.4255(3) 1.08971(16) 0.21354(12) 0.0393(6) Uani d . 1 . . C
H32A 0.4513 1.1255 0.2472 0.047 Uiso calc R 1 . . H
H32B 0.5015 1.0553 0.2117 0.047 Uiso calc R 1 . . H
C33 0.1831(3) 1.08688(14) 0.34367(12) 0.0337(6) Uani d . 1 . . C
H33A 0.2282 1.1177 0.3168 0.040 Uiso calc R 1 . . H
H33B 0.2328 1.0917 0.3850 0.040 Uiso calc R 1 . . H
C34 0.0398(3) 1.11117(16) 0.33974(13) 0.0438(7) Uani d . 1 . . C
H34A -0.0017 1.1235 0.2981 0.053 Uiso calc R 1 . . H
H34B 0.0324 1.1557 0.3655 0.053 Uiso calc R 1 . . H
C35 -0.0231(3) 1.04095(16) 0.36210(13) 0.0428(7) Uani d . 1 . . C
H35A -0.0080 1.0398 0.4063 0.051 Uiso calc R 1 . . H
H35B -0.1201 1.0394 0.3467 0.051 Uiso calc R 1 . . H
C36 0.0471(2) 0.97537(15) 0.33771(12) 0.0333(5) Uani d . 1 . . C
H36A 0.0653 0.9340 0.3675 0.040 Uiso calc R 1 . . H
H36B -0.0080 0.9549 0.3009 0.040 Uiso calc R 1 . . H
C37 0.1585(3) 0.41791(17) 0.02178(13) 0.0465(7) Uani d . 1 . . C
H37 0.1521 0.4700 0.0318 0.056 Uiso calc R 1 . . H
C38 0.0462(3) 0.37257(18) 0.01387(13) 0.0468(7) Uani d . 1 . . C
H38 -0.0372 0.3935 0.0185 0.056 Uiso calc R 1 . . H
C39 0.0552(3) 0.29698(18) -0.00076(13) 0.0476(7) Uani d . 1 . . C
H39 -0.0219 0.2657 -0.0061 0.057 Uiso calc R 1 . . H
C40 0.1761(3) 0.26690(18) -0.00755(13) 0.0501(7) Uani d . 1 . . C
H40 0.1825 0.2148 -0.0177 0.060 Uiso calc R 1 . . H
C41 0.2885(3) 0.31253(18) 0.00043(13) 0.0483(7) Uani d . 1 . . C
H41 0.3720 0.2917 -0.0043 0.058 Uiso calc R 1 . . H
C42 0.2794(3) 0.38791(17) 0.01514(13) 0.0431(7) Uani d . 1 . . C
H42 0.3565 0.4192 0.0207 0.052 Uiso calc R 1 . . H
C43 1.0435(3) 0.5026(3) 0.44678(16) 0.0689(11) Uani d . 1 . . C
H43 1.0736 0.5044 0.4096 0.083 Uiso calc R 1 . . H
C44 0.9926(3) 0.4360(2) 0.46506(18) 0.0689(10) Uani d . 1 . . C
H44 0.9878 0.3919 0.4408 0.083 Uiso calc R 1 . . H
C45 0.9491(3) 0.4339(2) 0.51847(19) 0.0704(10) Uani d . 1 . . C
H45 0.9136 0.3881 0.5314 0.084 Uiso calc R 1 . . H
Cl1 0.12403(5) 0.89868(3) 0.21157(2) 0.02728(13) Uani d . 1 . . Cl
Cl2 0.48740(6) 1.01537(3) 0.34798(3) 0.03082(13) Uani d . 1 . . Cl
N1 0.46165(17) 0.89218(10) 0.23456(8) 0.0214(4) Uani d . 1 . . N
N2 0.31897(17) 0.84922(10) 0.34076(8) 0.0203(4) Uani d . 1 . . N
O1 0.30721(14) 1.04568(8) 0.22171(7) 0.0256(3) Uani d . 1 . . O
O2 0.17284(15) 1.00721(9) 0.32473(7) 0.0273(3) Uani d . 1 . . O
Zr1 0.321098(19) 0.941763(11) 0.281043(9) 0.01926(6) Uani d . 1 . . Zr

loop_
_atom_site_aniso_label
_atom_site_aniso_U_11
_atom_site_aniso_U_22
_atom_site_aniso_U_33
_atom_site_aniso_U_12
_atom_site_aniso_U_13
_atom_site_aniso_U_23
C1 0.0220(11) 0.0201(10) 0.0222(11) -0.0017(8) 0.0044(9) 0.0002(8)
C2 0.0243(11) 0.0255(11) 0.0245(12) 0.0019(9) 0.0019(9) 0.0003(9)
C3 0.0309(12) 0.0272(12) 0.0225(12) -0.0015(9) -0.0013(10) 0.0006(9)
C4 0.0357(13) 0.0266(12) 0.0247(12) -0.0041(10) 0.0075(10) -0.0027(9)
C5 0.0262(12) 0.0307(12) 0.0259(12) -0.0011(9) 0.0086(10) -0.0037(10)
C6 0.0218(11) 0.0221(11) 0.0257(12) -0.0017(8) 0.0039(9) -0.0014(9)
C7 0.0205(11) 0.0222(10) 0.0257(11) -0.0014(8) 0.0055(9) -0.0026(9)
C8 0.0210(11) 0.0277(12) 0.0311(12) 0.0005(9) 0.0080(9) -0.0010(10)
C9 0.0190(11) 0.0272(12) 0.0358(13) -0.0002(9) 0.0014(10) 0.0013(10)
C10 0.0236(12) 0.0380(13) 0.0249(12) 0.0053(10) -0.0002(9) 0.0039(10)
C11 0.0226(11) 0.0374(13) 0.0244(12) 0.0046(10) 0.0055(9) 0.0025(10)
C12 0.0183(10) 0.0232(11) 0.0264(12) 0.0006(8) 0.0039(9) 0.0014(9)
C13 0.0433(15) 0.0420(15) 0.0238(13) 0.0006(12) 0.0082(11) 0.0019(11)
C14 0.0209(12) 0.0348(13) 0.0415(15) 0.0021(10) 0.0024(10) 0.0010(11)
C15 0.0159(10) 0.0258(11) 0.0195(11) 0.0043(8) 0.0024(8) 0.0037(8)
C16 0.0252(11) 0.0222(11) 0.0249(12) 0.0024(9) 0.0027(9) -0.0005(9)
C17 0.0307(12) 0.0296(12) 0.0232(12) 0.0029(10) 0.0044(10) -0.0041(9)
C18 0.0284(12) 0.0337(13) 0.0227(12) 0.0038(10) 0.0050(10) 0.0031(10)
C19 0.0269(12) 0.0245(11) 0.0251(12) 0.0016(9) 0.0043(9) 0.0052(9)
C20 0.0169(10) 0.0250(11) 0.0225(11) 0.0027(8) 0.0021(8) 0.0012(9)
C21 0.0157(10) 0.0247(11) 0.0229(11) 0.0031(8) 0.0021(8) 0.0014(9)
C22 0.0224(11) 0.0240(11) 0.0282(12) 0.0006(9) 0.0030(9) 0.0040(9)
C23 0.0209(11) 0.0226(11) 0.0332(13) 0.0010(9) 0.0022(9) -0.0006(10)
C24 0.0220(11) 0.0273(11) 0.0248(12) 0.0015(9) 0.0016(9) -0.0057(9)
C25 0.0193(11) 0.0254(11) 0.0233(11) 0.0026(8) 0.0037(9) 0.0014(9)
C26 0.0149(10) 0.0221(10) 0.0229(11) 0.0027(8) 0.0024(8) 0.0003(9)
C27 0.0611(18) 0.0423(15) 0.0235(13) -0.0036(13) 0.0090(12) 0.0013(11)
C28 0.0442(15) 0.0246(12) 0.0413(15) -0.0023(11) 0.0061(12) -0.0040(11)
C29 0.0248(12) 0.0373(13) 0.0386(14) 0.0075(10) 0.0031(11) 0.0148(11)
C30 0.0373(14) 0.0364(14) 0.0361(14) 0.0039(11) 0.0060(11) 0.0119(11)
C31 0.0372(16) 0.088(3) 0.073(2) -0.0141(16) 0.0012(16) 0.051(2)
C32 0.0313(13) 0.0438(15) 0.0417(15) -0.0153(11) 0.0038(11) 0.0121(12)
C33 0.0402(14) 0.0283(12) 0.0329(13) 0.0035(10) 0.0070(11) -0.0067(10)
C34 0.0448(16) 0.0405(15) 0.0483(17) 0.0134(12) 0.0143(13) -0.0057(13)
C35 0.0374(15) 0.0528(17) 0.0417(16) 0.0088(12) 0.0166(12) -0.0041(13)
C36 0.0257(12) 0.0387(14) 0.0380(14) 0.0026(10) 0.0126(11) 0.0028(11)
C37 0.0533(18) 0.0428(16) 0.0448(17) 0.0076(13) 0.0131(14) 0.0043(13)
C38 0.0357(15) 0.066(2) 0.0393(16) 0.0151(14) 0.0075(12) 0.0078(14)
C39 0.0393(16) 0.064(2) 0.0387(16) -0.0057(14) 0.0034(13) -0.0033(14)
C40 0.0544(19) 0.0488(17) 0.0486(18) 0.0001(14) 0.0134(15) -0.0085(14)
C41 0.0395(16) 0.0604(19) 0.0482(18) 0.0111(14) 0.0161(13) 0.0065(15)
C42 0.0395(15) 0.0484(17) 0.0418(16) -0.0012(13) 0.0081(12) 0.0092(13)
C43 0.047(2) 0.108(3) 0.050(2) 0.010(2) 0.0056(16) 0.016(2)
C44 0.050(2) 0.084(3) 0.066(2) 0.0049(19) -0.0075(18) -0.010(2)
C45 0.049(2) 0.080(3) 0.078(3) -0.0065(18) 0.0012(19) 0.016(2)
Cl1 0.0217(3) 0.0323(3) 0.0266(3) -0.0023(2) 0.0007(2) 0.0017(2)
Cl2 0.0288(3) 0.0331(3) 0.0285(3) -0.0054(2) -0.0007(2) -0.0019(2)
N1 0.0195(9) 0.0238(9) 0.0207(9) 0.0022(7) 0.0028(7) 0.0017(7)
N2 0.0203(9) 0.0216(9) 0.0189(9) 0.0016(7) 0.0029(7) 0.0000(7)
O1 0.0201(8) 0.0269(8) 0.0299(9) -0.0007(6) 0.0046(6) 0.0072(7)
O2 0.0263(8) 0.0257(8) 0.0312(9) 0.0023(6) 0.0086(7) -0.0018(7)
Zr1 0.01721(11) 0.02080(11) 0.01970(11) 0.00123(8) 0.00307(8) 0.00188(8)

loop_
_atom_type_symbol
_atom_type_description
_atom_type_scat_dispersion_real
_atom_type_scat_dispersion_imag
_atom_type_scat_source
C C 0.0033 0.0016 'International Tables Vol C Tables 4.2.6.8 and 6.1.1.4'
H H 0.0000 0.0000 'International Tables Vol C Tables 4.2.6.8 and 6.1.1.4'
N N 0.0061 0.0033 'International Tables Vol C Tables 4.2.6.8 and 6.1.1.4'
O O 0.0106 0.0060 'International Tables Vol C Tables 4.2.6.8 and 6.1.1.4'
Cl Cl 0.1484 0.1585 'International Tables Vol C Tables 4.2.6.8 and 6.1.1.4'
Zr Zr -2.9673 0.5597 'International Tables Vol C Tables 4.2.6.8 and 6.1.1.4'

loop_
_geom_angle_atom_site_label_1
_geom_angle_atom_site_label_2
_geom_angle_atom_site_label_3
_geom_angle_site_symmetry_1
_geom_angle
_geom_angle_publ_flag
C2 C1 C6 . 120.3(2) ?
C2 C1 N1 . 128.8(2) ?
C6 C1 N1 . 110.93(18) ?
C3 C2 C1 . 118.1(2) ?
C3 C2 H2 . 120.9 ?
C1 C2 H2 . 120.9 ?
C2 C3 C4 . 122.7(2) ?
C2 C3 H3 . 118.7 ?
C4 C3 H3 . 118.7 ?
C5 C4 C3 . 118.3(2) ?
C5 C4 C13 . 121.3(2) ?
C3 C4 C13 . 120.5(2) ?
C4 C5 C6 . 120.3(2) ?
C4 C5 H5 . 119.8 ?
C6 C5 H5 . 119.8 ?
C5 C6 C1 . 120.3(2) ?
C5 C6 C7 . 132.8(2) ?
C1 C6 C7 . 106.80(19) ?
C8 C7 C12 . 120.9(2) ?
C8 C7 C6 . 132.9(2) ?
C12 C7 C6 . 106.19(19) ?
C9 C8 C7 . 119.8(2) ?
C9 C8 H8 . 120.1 ?
C7 C8 H8 . 120.1 ?
C8 C9 C10 . 118.5(2) ?
C8 C9 C14 . 121.4(2) ?
C10 C9 C14 . 120.0(2) ?
C11 C10 C9 . 122.9(2) ?
C11 C10 H10 . 118.5 ?
C9 C10 H10 . 118.5 ?
C10 C11 C12 . 118.3(2) ?
C10 C11 H11 . 120.9 ?
C12 C11 H11 . 120.9 ?
C11 C12 C7 . 119.5(2) ?
C11 C12 N1 . 129.0(2) ?
C7 C12 N1 . 111.44(19) ?
C4 C13 H13A . 109.5 ?
C4 C13 H13B . 109.5 ?
H13A C13 H13B . 109.5 ?
C4 C13 H13C . 109.5 ?
H13A C13 H13C . 109.5 ?
H13B C13 H13C . 109.5 ?
C9 C14 H14A . 109.5 ?
C9 C14 H14B . 109.5 ?
H14A C14 H14B . 109.5 ?
C9 C14 H14C . 109.5 ?
H14A C14 H14C . 109.5 ?
H14B C14 H14C . 109.5 ?
C16 C15 C20 . 119.7(2) ?
C16 C15 N2 . 129.20(19) ?
C20 C15 N2 . 111.09(18) ?
C17 C16 C15 . 118.5(2) ?
C17 C16 H16 . 120.7 ?
C15 C16 H16 . 120.7 ?
C16 C17 C18 . 122.5(2) ?
C16 C17 H17 . 118.8 ?
C18 C17 H17 . 118.8 ?
C19 C18 C17 . 118.5(2) ?
C19 C18 C27 . 120.9(2) ?
C17 C18 C27 . 120.6(2) ?
C18 C19 C20 . 120.2(2) ?
C18 C19 H19 . 119.9 ?
C20 C19 H19 . 119.9 ?
C19 C20 C15 . 120.6(2) ?
C19 C20 C21 . 132.9(2) ?
C15 C20 C21 . 106.50(19) ?
C22 C21 C26 . 120.6(2) ?
C22 C21 C20 . 132.8(2) ?
C26 C21 C20 . 106.56(19) ?
C23 C22 C21 . 120.2(2) ?
C23 C22 H22 . 119.9 ?
C21 C22 H22 . 119.9 ?
C22 C23 C24 . 118.2(2) ?
C22 C23 C28 . 120.9(2) ?
C24 C23 C28 . 120.9(2) ?
C25 C24 C23 . 122.9(2) ?
C25 C24 H24 . 118.5 ?
C23 C24 H24 . 118.5 ?
C24 C25 C26 . 118.3(2) ?
C24 C25 H25 . 120.9 ?
C26 C25 H25 . 120.9 ?
C25 C26 C21 . 119.7(2) ?
C25 C26 N2 . 128.95(19) ?
C21 C26 N2 . 111.33(18) ?
C18 C27 H27A . 109.5 ?
C18 C27 H27B . 109.5 ?
H27A C27 H27B . 109.5 ?
C18 C27 H27C . 109.5 ?
H27A C27 H27C . 109.5 ?
H27B C27 H27C . 109.5 ?
C23 C28 H28A . 109.5 ?
C23 C28 H28B . 109.5 ?
H28A C28 H28B . 109.5 ?
C23 C28 H28C . 109.5 ?
H28A C28 H28C . 109.5 ?
H28B C28 H28C . 109.5 ?
O1 C29 C30 . 104.60(19) ?
O1 C29 H29A . 110.8 ?
C30 C29 H29A . 110.8 ?
O1 C29 H29B . 110.8 ?
C30 C29 H29B . 110.8 ?
H29A C29 H29B . 108.9 ?
C29 C30 C31 . 103.7(2) ?
C29 C30 H30A . 111.0 ?
C31 C30 H30A . 111.0 ?
C29 C30 H30B . 111.0 ?
C31 C30 H30B . 111.0 ?
H30A C30 H30B . 109.0 ?
C32 C31 C30 . 107.8(2) ?
C32 C31 H31A . 110.1 ?
C30 C31 H31A . 110.1 ?
C32 C31 H31B . 110.1 ?
C30 C31 H31B . 110.1 ?
H31A C31 H31B . 108.5 ?
C31 C32 O1 . 106.8(2) ?
C31 C32 H32A . 110.4 ?
O1 C32 H32A . 110.4 ?
C31 C32 H32B . 110.4 ?
O1 C32 H32B . 110.4 ?
H32A C32 H32B . 108.6 ?
O2 C33 C34 . 103.6(2) ?
O2 C33 H33A . 111.0 ?
C34 C33 H33A . 111.0 ?
O2 C33 H33B . 111.0 ?
C34 C33 H33B . 111.0 ?
H33A C33 H33B . 109.0 ?
C33 C34 C35 . 102.2(2) ?
C33 C34 H34A . 111.3 ?
C35 C34 H34A . 111.3 ?
C33 C34 H34B . 111.3 ?
C35 C34 H34B . 111.3 ?
H34A C34 H34B . 109.2 ?
C36 C35 C34 . 104.0(2) ?
C36 C35 H35A . 111.0 ?
C34 C35 H35A . 111.0 ?
C36 C35 H35B . 111.0 ?
C34 C35 H35B . 111.0 ?
H35A C35 H35B . 109.0 ?
O2 C36 C35 . 105.6(2) ?
O2 C36 H36A . 110.6 ?
C35 C36 H36A . 110.6 ?
O2 C36 H36B . 110.6 ?
C35 C36 H36B . 110.6 ?
H36A C36 H36B . 108.8 ?
C42 C37 C38 . 120.2(3) ?
C42 C37 H37 . 119.9 ?
C38 C37 H37 . 119.9 ?
C39 C38 C37 . 120.0(3) ?
C39 C38 H38 . 120.0 ?
C37 C38 H38 . 120.0 ?
C40 C39 C38 . 119.9(3) ?
C40 C39 H39 . 120.1 ?
C38 C39 H39 . 120.1 ?
C39 C40 C41 . 120.0(3) ?
C39 C40 H40 . 120.0 ?
C41 C40 H40 . 120.0 ?
C42 C41 C40 . 120.0(3) ?
C42 C41 H41 . 120.0 ?
C40 C41 H41 . 120.0 ?
C37 C42 C41 . 119.9(3) ?
C37 C42 H42 . 120.0 ?
C41 C42 H42 . 120.0 ?
C45 C43 C44 3_766 120.5(4) ?
C45 C43 H43 3_766 119.7 ?
C44 C43 H43 . 119.7 ?
C45 C44 C43 . 119.5(4) ?
C45 C44 H44 . 120.3 ?
C43 C44 H44 . 120.3 ?
C43 C45 C44 3_766 120.0(4) ?
C43 C45 H45 3_766 120.0 ?
C44 C45 H45 . 120.0 ?
C1 N1 C12 . 104.63(17) ?
C1 N1 Zr1 . 129.90(14) ?
C12 N1 Zr1 . 125.02(14) ?
C15 N2 C26 . 104.50(16) ?
C15 N2 Zr1 . 130.60(14) ?
C26 N2 Zr1 . 124.73(14) ?
C29 O1 C32 . 106.36(17) ?
C29 O1 Zr1 . 131.35(13) ?
C32 O1 Zr1 . 122.28(14) ?
C33 O2 C36 . 108.89(17) ?
C33 O2 Zr1 . 126.65(14) ?
C36 O2 Zr1 . 124.46(13) ?
N1 Zr1 N2 . 95.08(7) yes
N1 Zr1 O1 . 90.64(6) ?
N2 Zr1 O1 . 174.27(6) ?
N1 Zr1 O2 . 173.40(6) ?
N2 Zr1 O2 . 91.46(6) ?
O1 Zr1 O2 . 82.83(6) yes
N1 Zr1 Cl2 . 94.21(5) ?
N2 Zr1 Cl2 . 95.28(5) ?
O1 Zr1 Cl2 . 84.66(5) ?
O2 Zr1 Cl2 . 84.29(5) ?
N1 Zr1 Cl1 . 95.80(5) ?
N2 Zr1 Cl1 . 94.34(5) ?
O1 Zr1 Cl1 . 84.68(4) ?
O2 Zr1 Cl1 . 84.57(5) ?
Cl2 Zr1 Cl1 . 165.44(2) yes

loop_
_geom_bond_atom_site_label_1
_geom_bond_atom_site_label_2
_geom_bond_site_symmetry_2
_geom_bond_distance
_geom_bond_publ_flag
C1 C2 . 1.393(3) ?
C1 C6 . 1.407(3) ?
C1 N1 . 1.418(3) ?
C2 C3 . 1.389(3) ?
C2 H2 . 0.9500 ?
C3 C4 . 1.404(3) ?
C3 H3 . 0.9500 ?
C4 C5 . 1.388(3) ?
C4 C13 . 1.504(3) ?
C5 C6 . 1.394(3) ?
C5 H5 . 0.9500 ?
C6 C7 . 1.446(3) ?
C7 C8 . 1.394(3) ?
C7 C12 . 1.405(3) ?
C8 C9 . 1.382(3) ?
C8 H8 . 0.9500 ?
C9 C10 . 1.395(3) ?
C9 C14 . 1.512(3) ?
C10 C11 . 1.384(3) ?
C10 H10 . 0.9500 ?
C11 C12 . 1.394(3) ?
C11 H11 . 0.9500 ?
C12 N1 . 1.419(3) ?
C13 H13A . 0.9800 ?
C13 H13B . 0.9800 ?
C13 H13C . 0.9800 ?
C14 H14A . 0.9800 ?
C14 H14B . 0.9800 ?
C14 H14C . 0.9800 ?
C15 C16 . 1.392(3) ?
C15 C20 . 1.410(3) ?
C15 N2 . 1.420(3) ?
C16 C17 . 1.388(3) ?
C16 H16 . 0.9500 ?
C17 C18 . 1.403(3) ?
C17 H17 . 0.9500 ?
C18 C19 . 1.385(3) ?
C18 C27 . 1.512(3) ?
C19 C20 . 1.392(3) ?
C19 H19 . 0.9500 ?
C20 C21 . 1.445(3) ?
C21 C22 . 1.400(3) ?
C21 C26 . 1.404(3) ?
C22 C23 . 1.386(3) ?
C22 H22 . 0.9500 ?
C23 C24 . 1.401(3) ?
C23 C28 . 1.509(3) ?
C24 C25 . 1.387(3) ?
C24 H24 . 0.9500 ?
C25 C26 . 1.399(3) ?
C25 H25 . 0.9500 ?
C26 N2 . 1.420(3) ?
C27 H27A . 0.9800 ?
C27 H27B . 0.9800 ?
C27 H27C . 0.9800 ?
C28 H28A . 0.9800 ?
C28 H28B . 0.9800 ?
C28 H28C . 0.9800 ?
C29 O1 . 1.465(3) ?
C29 C30 . 1.503(3) ?
C29 H29A . 0.9900 ?
C29 H29B . 0.9900 ?
C30 C31 . 1.511(4) ?
C30 H30A . 0.9900 ?
C30 H30B . 0.9900 ?
C31 C32 . 1.460(4) ?
C31 H31A . 0.9900 ?
C31 H31B . 0.9900 ?
C32 O1 . 1.473(3) ?
C32 H32A . 0.9900 ?
C32 H32B . 0.9900 ?
C33 O2 . 1.465(3) ?
C33 C34 . 1.511(4) ?
C33 H33A . 0.9900 ?
C33 H33B . 0.9900 ?
C34 C35 . 1.521(4) ?
C34 H34A . 0.9900 ?
C34 H34B . 0.9900 ?
C35 C36 . 1.514(3) ?
C35 H35A . 0.9900 ?
C35 H35B . 0.9900 ?
C36 O2 . 1.477(3) ?
C36 H36A . 0.9900 ?
C36 H36B . 0.9900 ?
C37 C42 . 1.374(4) ?
C37 C38 . 1.381(4) ?
C37 H37 . 0.9500 ?
C38 C39 . 1.378(4) ?
C38 H38 . 0.9500 ?
C39 C40 . 1.376(4) ?
C39 H39 . 0.9500 ?
C40 C41 . 1.385(4) ?
C40 H40 . 0.9500 ?
C41 C42 . 1.375(4) ?
C41 H41 . 0.9500 ?
C42 H42 . 0.9500 ?
C43 C45 3_766 1.364(6) ?
C43 C44 . 1.375(5) ?
C43 H43 . 0.9500 ?
C44 C45 . 1.366(5) ?
C44 H44 . 0.9500 ?
C45 C43 3_766 1.364(6) ?
C45 H45 . 0.9500 ?
Cl1 Zr1 . 2.4473(7) yes
Cl2 Zr1 . 2.4413(7) yes
N1 Zr1 . 2.1148(18) yes
N2 Zr1 . 2.1236(18) yes
O1 Zr1 . 2.2624(15) yes
O2 Zr1 . 2.2659(15) yes

loop_
_geom_torsion_atom_site_label_1
_geom_torsion_atom_site_label_2
_geom_torsion_atom_site_label_3
_geom_torsion_atom_site_label_4
_geom_torsion_site_symmetry_1
_geom_torsion_site_symmetry_4
_geom_torsion
C6 C1 C2 C3 . . -2.3(3)
N1 C1 C2 C3 . . 175.1(2)
C1 C2 C3 C4 . . 0.5(3)
C2 C3 C4 C5 . . 1.6(3)
C2 C3 C4 C13 . . -178.8(2)
C3 C4 C5 C6 . . -1.8(3)
C13 C4 C5 C6 . . 178.6(2)
C4 C5 C6 C1 . . -0.1(3)
C4 C5 C6 C7 . . -175.8(2)
C2 C1 C6 C5 . . 2.2(3)
N1 C1 C6 C5 . . -175.72(19)
C2 C1 C6 C7 . . 178.89(19)
N1 C1 C6 C7 . . 1.0(2)
C5 C6 C7 C8 . . -1.6(4)
C1 C6 C7 C8 . . -177.7(2)
C5 C6 C7 C12 . . 175.4(2)
C1 C6 C7 C12 . . -0.8(2)
C12 C7 C8 C9 . . 0.1(3)
C6 C7 C8 C9 . . 176.7(2)
C7 C8 C9 C10 . . 0.3(3)
C7 C8 C9 C14 . . -178.0(2)
C8 C9 C10 C11 . . 0.1(4)
C14 C9 C10 C11 . . 178.4(2)
C9 C10 C11 C12 . . -0.8(4)
C10 C11 C12 C7 . . 1.2(3)
C10 C11 C12 N1 . . -177.1(2)
C8 C7 C12 C11 . . -0.9(3)
C6 C7 C12 C11 . . -178.2(2)
C8 C7 C12 N1 . . 177.71(19)
C6 C7 C12 N1 . . 0.3(2)
C20 C15 C16 C17 . . 0.9(3)
N2 C15 C16 C17 . . -178.4(2)
C15 C16 C17 C18 . . -0.9(3)
C16 C17 C18 C19 . . 0.2(4)
C16 C17 C18 C27 . . -179.8(2)
C17 C18 C19 C20 . . 0.6(3)
C27 C18 C19 C20 . . -179.4(2)
C18 C19 C20 C15 . . -0.5(3)
C18 C19 C20 C21 . . 178.5(2)
C16 C15 C20 C19 . . -0.2(3)
N2 C15 C20 C19 . . 179.26(18)
C16 C15 C20 C21 . . -179.47(19)
N2 C15 C20 C21 . . 0.0(2)
C19 C20 C21 C22 . . 3.9(4)
C15 C20 C21 C22 . . -176.9(2)
C19 C20 C21 C26 . . -178.2(2)
C15 C20 C21 C26 . . 0.9(2)
C26 C21 C22 C23 . . 0.3(3)
C20 C21 C22 C23 . . 177.9(2)
C21 C22 C23 C24 . . 1.8(3)
C21 C22 C23 C28 . . -178.6(2)
C22 C23 C24 C25 . . -1.7(3)
C28 C23 C24 C25 . . 178.6(2)
C23 C24 C25 C26 . . -0.5(3)
C24 C25 C26 C21 . . 2.6(3)
C24 C25 C26 N2 . . -176.4(2)
C22 C21 C26 C25 . . -2.5(3)
C20 C21 C26 C25 . . 179.30(18)
C22 C21 C26 N2 . . 176.60(18)
C20 C21 C26 N2 . . -1.6(2)
O1 C29 C30 C31 . . -30.1(3)
C29 C30 C31 C32 . . 16.6(4)
C30 C31 C32 O1 . . 3.2(4)
O2 C33 C34 C35 . . 38.7(3)
C33 C34 C35 C36 . . -36.7(3)
C34 C35 C36 O2 . . 21.0(3)
C42 C37 C38 C39 . . 0.0(4)
C37 C38 C39 C40 . . -0.1(4)
C38 C39 C40 C41 . . 0.1(5)
C39 C40 C41 C42 . . 0.0(5)
C38 C37 C42 C41 . . 0.2(4)
C40 C41 C42 C37 . . -0.1(4)
C45 C43 C44 C45 3_766 . 0.1(6)
C43 C44 C45 C43 . 3_766 -0.1(6)
C2 C1 N1 C12 . . -178.5(2)
C6 C1 N1 C12 . . -0.8(2)
C2 C1 N1 Zr1 . . -6.0(3)
C6 C1 N1 Zr1 . . 171.64(14)
C11 C12 N1 C1 . . 178.7(2)
C7 C12 N1 C1 . . 0.3(2)
C11 C12 N1 Zr1 . . 5.7(3)
C7 C12 N1 Zr1 . . -172.65(14)
C16 C15 N2 C26 . . 178.5(2)
C20 C15 N2 C26 . . -0.9(2)
C16 C15 N2 Zr1 . . -6.2(3)
C20 C15 N2 Zr1 . . 174.36(14)
C25 C26 N2 C15 . . -179.4(2)
C21 C26 N2 C15 . . 1.6(2)
C25 C26 N2 Zr1 . . 4.9(3)
C21 C26 N2 Zr1 . . -174.09(13)
C30 C29 O1 C32 . . 32.9(3)
C30 C29 O1 Zr1 . . -147.95(16)
C31 C32 O1 C29 . . -22.5(3)
C31 C32 O1 Zr1 . . 158.2(2)
C34 C33 O2 C36 . . -26.5(3)
C34 C33 O2 Zr1 . . 152.48(16)
C35 C36 O2 C33 . . 3.4(3)
C35 C36 O2 Zr1 . . -175.66(15)
C1 N1 Zr1 N2 . . 139.67(18)
C12 N1 Zr1 N2 . . -49.26(17)
C1 N1 Zr1 O1 . . -39.95(18)
C12 N1 Zr1 O1 . . 131.12(16)
C1 N1 Zr1 Cl2 . . -124.64(17)
C12 N1 Zr1 Cl2 . . 46.43(16)
C1 N1 Zr1 Cl1 . . 44.77(18)
C12 N1 Zr1 Cl1 . . -144.17(16)
C15 N2 Zr1 N1 . . 136.55(17)
C26 N2 Zr1 N1 . . -48.98(16)
C15 N2 Zr1 O2 . . -42.56(18)
C26 N2 Zr1 O2 . . 131.91(16)
C15 N2 Zr1 Cl2 . . 41.84(17)
C26 N2 Zr1 Cl2 . . -143.69(15)
C15 N2 Zr1 Cl1 . . -127.22(17)
C26 N2 Zr1 Cl1 . . 47.25(16)
C29 O1 Zr1 N1 . . 126.9(2)
C32 O1 Zr1 N1 . . -54.14(18)
C29 O1 Zr1 O2 . . -54.07(19)
C32 O1 Zr1 O2 . . 124.93(18)
C29 O1 Zr1 Cl2 . . -138.97(19)
C32 O1 Zr1 Cl2 . . 40.03(17)
C29 O1 Zr1 Cl1 . . 31.10(19)
C32 O1 Zr1 Cl1 . . -149.90(18)
C33 O2 Zr1 N2 . . 132.17(17)
C36 O2 Zr1 N2 . . -48.97(17)
C33 O2 Zr1 O1 . . -48.30(17)
C36 O2 Zr1 O1 . . 130.56(17)
C33 O2 Zr1 Cl2 . . 37.01(17)
C36 O2 Zr1 Cl2 . . -144.13(16)
C33 O2 Zr1 Cl1 . . -133.60(17)
C36 O2 Zr1 Cl1 . . 45.26(16)
